data_7240603
loop_
_publ_author_name
'Bo, Qi-Bing'
'Wang, Jia-Yin'
'Shi, Yang'
'Tao, Dong-Liang'
'Yin, Guo-Yin'

_publ_section_title
;
 2D chain layer versus 1D chain: rigid aromatic benzoate disassembling
 flexible alicyclic dicarboxylate-based lanthanide coordination polymers
 with enhanced photoluminescence and characteristic behavior of
 single-molecule magnet.
;
_journal_name_full CrystEngComm
_journal_paper_doi 10.1039/D0CE00583E
_journal_year 2020
_chemical_formula_moiety '0.5(C30 H36 Dy4 O30)'
_chemical_formula_sum 'C15 H18 Dy2 O15'
_chemical_formula_weight 763.29
_space_group_crystal_system monoclinic
_space_group_IT_number 11
_space_group_name_Hall '-P 2yb'
_space_group_name_H-M_alt 'P 1 21/m 1'
_atom_sites_solution_hydrogens mixed
_atom_sites_solution_primary direct
_audit_creation_date 2019-11-02
_audit_creation_method
;
Olex2 1.2-alpha
(compiled 2016.11.07 svn.r3352 for OlexSys, GUI svn.r5261)
;
_audit_update_record
;
2019-11-02 deposited with the CCDC.	2020-06-03 downloaded from the CCDC.
;
_cell_angle_alpha 90
_cell_angle_beta 106.22(3)
_cell_angle_gamma 90
_cell_formula_units_Z 2
_cell_length_a 9.759(2)
_cell_length_b 7.9677(16)
_cell_length_c 12.790(3)
_cell_measurement_reflns_used 2334
_cell_measurement_temperature 293(2)
_cell_measurement_theta_max 28.5400
_cell_measurement_theta_min 4.1860
_cell_volume 954.9(4)
_computing_cell_refinement
;
CrysAlisPro, Agilent Technologies,
Version 1.171.37.35 (release 13-08-2014 CrysAlis171 .NET)
(compiled Aug 13 2014,18:06:01)
;
_computing_data_collection
;
CrysAlisPro, Agilent Technologies,
Version 1.171.37.35 (release 13-08-2014 CrysAlis171 .NET)
(compiled Aug 13 2014,18:06:01)
;
_computing_data_reduction
;
CrysAlisPro, Agilent Technologies,
Version 1.171.37.35 (release 13-08-2014 CrysAlis171 .NET)
(compiled Aug 13 2014,18:06:01)
;
_computing_molecular_graphics 'Olex2 (Dolomanov et al., 2009)'
_computing_publication_material 'Olex2 (Dolomanov et al., 2009)'
_computing_structure_refinement 'ShelXL (Sheldrick, 2015)'
_computing_structure_solution 'SIR2004 (Burla et al., 2007)'
_diffrn_ambient_temperature 293.15
_diffrn_detector 'CCD plate'
_diffrn_detector_area_resol_mean 16.0355
_diffrn_detector_type Eos
_diffrn_measured_fraction_theta_full 0.993
_diffrn_measured_fraction_theta_max 0.991
_diffrn_measurement_details
;
#__ type_ start__ end____ width___ exp.time_
  1 omega   35.00   88.00   1.0000    1.9850
omega____ theta____ kappa____ phi______ frames
    -       15.8569  178.0000  -60.0000 53

#__ type_ start__ end____ width___ exp.time_
  2 omega   35.00   88.00   1.0000    1.9850
omega____ theta____ kappa____ phi______ frames
    -       15.8569  178.0000  150.0000 53

#__ type_ start__ end____ width___ exp.time_
  3 omega  -51.00   33.00   1.0000    1.9850
omega____ theta____ kappa____ phi______ frames
    -       15.8569  -57.0000    0.0000 84

#__ type_ start__ end____ width___ exp.time_
  4 omega  -14.00   87.00   1.0000    1.9850
omega____ theta____ kappa____ phi______ frames
    -       15.8569   19.0000    0.0000 101

#__ type_ start__ end____ width___ exp.time_
  5 omega  -11.00   24.00   1.0000    1.9850
omega____ theta____ kappa____ phi______ frames
    -       15.8569   77.0000   60.0000 35
;
_diffrn_measurement_device 'four-circle diffractometer'
_diffrn_measurement_device_type 'Xcalibur, Eos, Gemini'
_diffrn_measurement_method '\w scans'
_diffrn_orient_matrix_UB_11 0.0261526000
_diffrn_orient_matrix_UB_12 0.0183357000
_diffrn_orient_matrix_UB_13 0.0565472000
_diffrn_orient_matrix_UB_21 -0.0355828000
_diffrn_orient_matrix_UB_22 -0.0720690000
_diffrn_orient_matrix_UB_23 0.0116426000
_diffrn_orient_matrix_UB_31 0.0613910000
_diffrn_orient_matrix_UB_32 -0.0490600000
_diffrn_orient_matrix_UB_33 0.0026529000
_diffrn_radiation_monochromator graphite
_diffrn_radiation_probe x-ray
_diffrn_radiation_type MoK\a
_diffrn_radiation_wavelength 0.710
_diffrn_reflns_av_R_equivalents 0.1028
_diffrn_reflns_av_unetI/netI 0.0993
_diffrn_reflns_Laue_measured_fraction_full 0.993
_diffrn_reflns_Laue_measured_fraction_max 0.991
_diffrn_reflns_limit_h_max 11
_diffrn_reflns_limit_h_min -12
_diffrn_reflns_limit_k_max 7
_diffrn_reflns_limit_k_min -9
_diffrn_reflns_limit_l_max 15
_diffrn_reflns_limit_l_min -15
_diffrn_reflns_number 6076
_diffrn_reflns_point_group_measured_fraction_full 0.993
_diffrn_reflns_point_group_measured_fraction_max 0.991
_diffrn_reflns_theta_full 25.214
_diffrn_reflns_theta_max 26.339
_diffrn_reflns_theta_min 3.314
_diffrn_source 'Enhance (Mo) X-ray Source'
_exptl_absorpt_coefficient_mu 7.848
_exptl_absorpt_correction_T_max 1.00000
_exptl_absorpt_correction_T_min 0.29451
_exptl_absorpt_correction_type multi-scan
_exptl_absorpt_process_details
;
CrysAlisPro, Agilent Technologies,
Version 1.171.37.35 (release 13-08-2014 CrysAlis171 .NET)
(compiled Aug 13 2014,18:06:01)
Empirical absorption correction using spherical harmonics,
 implemented in SCALE3 ABSPACK scaling algorithm.
;
_exptl_crystal_colour 'clear whiteish white'
_exptl_crystal_colour_lustre clear
_exptl_crystal_colour_modifier whiteish
_exptl_crystal_colour_primary white
_exptl_crystal_density_diffrn 2.654
_exptl_crystal_density_method 'not measured'
_exptl_crystal_description plate
_exptl_crystal_F_000 720
_exptl_crystal_size_max 0.38
_exptl_crystal_size_mid 0.12
_exptl_crystal_size_min 0.024
_refine_diff_density_max 4.777
_refine_diff_density_min -5.173
_refine_diff_density_rms 0.495
_refine_ls_extinction_method none
_refine_ls_goodness_of_fit_ref 1.076
_refine_ls_hydrogen_treatment constr
_refine_ls_matrix_type full
_refine_ls_number_parameters 89
_refine_ls_number_reflns 2076
_refine_ls_number_restraints 0
_refine_ls_restrained_S_all 1.076
_refine_ls_R_factor_all 0.1100
_refine_ls_R_factor_gt 0.0963
_refine_ls_shift/su_max 0.000
_refine_ls_shift/su_mean 0.000
_refine_ls_structure_factor_coef Fsqd
_refine_ls_weighting_details
;
 w=1/[\s^2^(Fo^2^)+(0.0366P)^2^+120.5462P]
 where P=(Fo^2^+2Fc^2^)/3
;
_refine_ls_weighting_scheme calc
_refine_ls_wR_factor_gt 0.2124
_refine_ls_wR_factor_ref 0.2233
_reflns_Friedel_coverage 0.000
_reflns_number_gt 1646
_reflns_number_total 2076
_reflns_threshold_expression 'I > 2\s(I)'
_cod_data_source_file d0ce00583e2.cif
_cod_data_source_block cpdc-Dy
_cod_original_cell_volume 955.0(4)
_cod_database_code 7240603
_shelxl_version_number 2013-2
_chemical_oxdiff_formula 'C H O Dy'
_shelx_space_group_comment
;
The symmetry employed for this shelxl refinement is uniquely defined
by the following loop, which should always be used as a source of
symmetry information in preference to the above space-group names.
They are only intended as comments.
;
_shelx_estimated_absorpt_t_max 0.834
_shelx_estimated_absorpt_t_min 0.154
_reflns_odcompleteness_completeness 99.38
_reflns_odcompleteness_iscentric 1
_reflns_odcompleteness_theta 26.32
_olex2_refinement_description
;
1. Fixed Uiso
 At 1.2 times of:
  All C(H) groups, All C(H,H) groups
 At 1.5 times of:
  All O(H,H) groups
2. Uiso/Uaniso restraints and constraints
Uanis(O1) = Uanis(O2) = Uanis(C1) = Uanis(C2) = Uanis(C3)
Uanis(O3) = Uanis(C4) = Uanis(C5) = Uanis(C6)
Uanis(O6) = Uanis(O5) = Uanis(C7) = Uanis(C8) = Uanis(C9)
Uanis(O7) = Uanis(O8) = Uanis(O9)
3. Others
 Fixed Sof: H7A(0.5) H7B(0.5) H8A(0.5) H8B(0.5) H9A(0.5) H9B(0.5)
4.a Riding coordinates:
 O7(H7A,H7B), O8(H8A,H8B), O9(H9A,H9B)
4.b Ternary CH refined with riding coordinates:
 C2(H2), C5(H5), C8(H8)
4.c Secondary CH2 refined with riding coordinates:
 C3(H3A,H3B), C6(H6A,H6B), C9(H9C,H9D)
;
_olex2_submission_special_instructions 'No special instructions were received'

loop_
_space_group_symop_operation_xyz
'x, y, z'
'-x, y+1/2, -z'
'-x, -y, -z'
'x, -y-1/2, z'

loop_
_atom_site_label
_atom_site_type_symbol
_atom_site_fract_x
_atom_site_fract_y
_atom_site_fract_z
_atom_site_U_iso_or_equiv
_atom_site_adp_type
_atom_site_occupancy
_atom_site_site_symmetry_order
_atom_site_calc_flag
_atom_site_refinement_flags_posn
_atom_site_refinement_flags_adp
_atom_site_refinement_flags_occupancy
_atom_site_disorder_assembly
_atom_site_disorder_group
Dy1 Dy 0.49022(13) 0.7500 0.13299(11) 0.0159(4) Uani 1 2 d S T P . .
Dy2 Dy 0.89520(13) 0.2500 0.50500(11) 0.0219(4) Uani 1 2 d S T P . .
O1 O 0.5837(16) 0.570(2) 0.2753(15) 0.045(3) Uani 1 1 d . . . . .
O2 O 0.7201(16) 0.426(2) 0.4136(15) 0.045(3) Uani 1 1 d . . . . .
O3 O 0.6564(13) 0.9311(17) 0.0884(12) 0.021(2) Uani 1 1 d . . . . .
O4 O 0.6797(15) 1.041(2) -0.0665(12) 0.028(3) Uani 1 1 d . . . . .
O5 O 0.9976(18) 0.574(2) 0.5980(13) 0.035(2) Uani 1 1 d . . . . .
O6 O 0.8446(18) 0.423(2) 0.6465(13) 0.035(2) Uani 1 1 d . . . . .
O7 O 0.452(2) 0.7500 -0.0636(19) 0.028(3) Uani 1 2 d S T P . .
H7A H 0.4073 0.8288 -0.1054 0.042 Uiso 0.5 1 d R . . . .
H7B H 0.4056 0.6721 -0.1054 0.042 Uiso 0.5 1 d R . . . .
O8 O 0.321(2) 0.7500 0.2389(19) 0.028(3) Uani 1 2 d S T P . .
H8A H 0.3099 0.8225 0.2856 0.042 Uiso 0.5 1 d R . . . .
H8B H 0.2568 0.6773 0.2402 0.042 Uiso 0.5 1 d R . . . .
O9 O 1.134(2) 0.2500 0.6153(19) 0.028(3) Uani 1 2 d S T P . .
H9A H 1.1669 0.1744 0.6639 0.042 Uiso 0.5 1 d R . . . .
H9B H 1.2114 0.2951 0.6087 0.042 Uiso 0.5 1 d R . . . .
C1 C 0.600(2) 0.452(4) 0.341(2) 0.045(3) Uani 1 1 d . . . . .
C2 C 0.474(2) 0.347(3) 0.343(2) 0.045(3) Uani 1 1 d . . . . .
H2 H 0.3824 0.3961 0.3026 0.054 Uiso 1 1 calc R . . . .
C3 C 0.465(4) 0.2500 0.442(3) 0.045(3) Uani 1 2 d S T P . .
H3A H 0.3751 0.2500 0.4594 0.054 Uiso 1 2 calc RS T P . .
H3B H 0.5490 0.2500 0.5042 0.054 Uiso 1 2 calc RS T P . .
C4 C 0.718(2) 0.945(2) 0.0139(17) 0.021(2) Uani 1 1 d . . . . .
C5 C 0.8508(19) 0.846(2) 0.0218(17) 0.021(2) Uani 1 1 d . . . . .
H5 H 0.9149 0.8970 -0.0162 0.025 Uiso 1 1 calc R . . . .
C6 C 0.926(3) 0.7500 0.123(3) 0.021(2) Uani 1 2 d S T P . .
H6A H 1.0296 0.7500 0.1452 0.025 Uiso 1 2 calc RS T P . .
H6B H 0.8830 0.7500 0.1832 0.025 Uiso 1 2 calc RS T P . .
C7 C 0.923(3) 0.551(3) 0.6611(19) 0.035(2) Uani 1 1 d . . . . .
C8 C 0.925(3) 0.656(3) 0.7553(19) 0.035(2) Uani 1 1 d . . . . .
H8 H 0.8773 0.6057 0.8055 0.042 Uiso 1 1 calc R . . . .
C9 C 1.061(4) 0.7500 0.811(3) 0.035(2) Uani 1 2 d S T P . .
H9C H 1.0918 0.7500 0.8902 0.042 Uiso 1 2 calc RS T P . .
H9D H 1.1376 0.7500 0.7766 0.042 Uiso 1 2 calc RS T P . .

loop_
_atom_site_aniso_label
_atom_site_aniso_U_11
_atom_site_aniso_U_22
_atom_site_aniso_U_33
_atom_site_aniso_U_23
_atom_site_aniso_U_13
_atom_site_aniso_U_12
Dy1 0.0127(6) 0.0097(6) 0.0276(7) 0.000 0.0095(5) 0.000
Dy2 0.0113(6) 0.0310(8) 0.0257(7) 0.000 0.0088(5) 0.000
O1 0.024(4) 0.036(6) 0.068(7) 0.020(6) 0.004(4) 0.004(5)
O2 0.024(4) 0.036(6) 0.068(7) 0.020(6) 0.004(4) 0.004(5)
O3 0.019(4) 0.007(4) 0.039(5) 0.004(4) 0.014(4) 0.004(4)
O4 0.028(7) 0.022(8) 0.035(8) 0.008(7) 0.010(6) 0.004(7)
O5 0.056(6) 0.017(4) 0.036(5) 0.009(4) 0.018(4) -0.001(4)
O6 0.056(6) 0.017(4) 0.036(5) 0.009(4) 0.018(4) -0.001(4)
O7 0.025(6) 0.009(6) 0.054(8) 0.000 0.018(6) 0.000
O8 0.025(6) 0.009(6) 0.054(8) 0.000 0.018(6) 0.000
O9 0.025(6) 0.009(6) 0.054(8) 0.000 0.018(6) 0.000
C1 0.024(4) 0.036(6) 0.068(7) 0.020(6) 0.004(4) 0.004(5)
C2 0.024(4) 0.036(6) 0.068(7) 0.020(6) 0.004(4) 0.004(5)
C3 0.024(4) 0.036(6) 0.068(7) 0.020(6) 0.004(4) 0.004(5)
C4 0.019(4) 0.007(4) 0.039(5) 0.004(4) 0.014(4) 0.004(4)
C5 0.019(4) 0.007(4) 0.039(5) 0.004(4) 0.014(4) 0.004(4)
C6 0.019(4) 0.007(4) 0.039(5) 0.004(4) 0.014(4) 0.004(4)
C7 0.056(6) 0.017(4) 0.036(5) 0.009(4) 0.018(4) -0.001(4)
C8 0.056(6) 0.017(4) 0.036(5) 0.009(4) 0.018(4) -0.001(4)
C9 0.056(6) 0.017(4) 0.036(5) 0.009(4) 0.018(4) -0.001(4)

loop_
_atom_type_symbol
_atom_type_description
_atom_type_scat_dispersion_real
_atom_type_scat_dispersion_imag
_atom_type_scat_source
C C 0.0033 0.0016 'International Tables Vol C Tables 4.2.6.8 and 6.1.1.4'
H H 0.0000 0.0000 'International Tables Vol C Tables 4.2.6.8 and 6.1.1.4'
Dy Dy -0.1892 4.4098 'International Tables Vol C Tables 4.2.6.8 and 6.1.1.4'
O O 0.0106 0.0060 'International Tables Vol C Tables 4.2.6.8 and 6.1.1.4'

loop_
_geom_angle_atom_site_label_1
_geom_angle_atom_site_label_2
_geom_angle_atom_site_label_3
_geom_angle
_geom_angle_site_symmetry_1
_geom_angle_site_symmetry_3
_geom_angle_publ_flag
O1 Dy1 O1 77.4(10) . 4_575 ?
O1 Dy1 O3 115.2(5) . . ?
O1 Dy1 O3 70.2(6) 4_575 . ?
O1 Dy1 O3 115.2(5) 4_575 4_575 ?
O1 Dy1 O3 70.2(6) . 4_575 ?
O1 Dy1 O4 85.8(6) . 2_645 ?
O1 Dy1 O4 144.9(6) 4_575 2_645 ?
O1 Dy1 O4 144.9(6) . 3_675 ?
O1 Dy1 O4 85.8(6) 4_575 3_675 ?
O1 Dy1 O7 136.9(5) . . ?
O1 Dy1 O7 136.9(5) 4_575 . ?
O1 Dy1 O8 74.8(6) . . ?
O1 Dy1 O8 74.7(6) 4_575 . ?
O3 Dy1 O3 75.5(6) 4_575 . ?
O3 Dy1 O7 70.6(5) 4_575 . ?
O3 Dy1 O7 70.6(5) . . ?
O3 Dy1 O8 139.6(4) 4_575 . ?
O3 Dy1 O8 139.6(4) . . ?
O4 Dy1 O3 144.6(5) 3_675 4_575 ?
O4 Dy1 O3 144.6(5) 2_645 . ?
O4 Dy1 O3 86.7(5) 2_645 4_575 ?
O4 Dy1 O3 86.7(5) 3_675 . ?
O4 Dy1 O4 90.9(8) 2_645 3_675 ?
O4 Dy1 O7 74.7(5) 3_675 . ?
O4 Dy1 O7 74.7(5) 2_645 . ?
O4 Dy1 O8 71.1(5) 2_645 . ?
O4 Dy1 O8 71.1(5) 3_675 . ?
O8 Dy1 O7 130.4(7) . . ?
O2 Dy2 O2 76.5(9) 4_565 . ?
O2 Dy2 O5 77.5(6) 4_565 4_565 ?
O2 Dy2 O5 117.9(7) 4_565 3_766 ?
O2 Dy2 O5 152.4(6) . 4_565 ?
O2 Dy2 O5 74.5(6) 4_565 2_746 ?
O2 Dy2 O5 74.5(6) . 3_766 ?
O2 Dy2 O5 77.5(6) . . ?
O2 Dy2 O5 117.9(7) . 2_746 ?
O2 Dy2 O5 152.4(6) 4_565 . ?
O2 Dy2 O6 75.7(6) 4_565 4_565 ?
O2 Dy2 O6 117.0(6) . 4_565 ?
O2 Dy2 O6 117.0(6) 4_565 . ?
O2 Dy2 O6 75.7(6) . . ?
O2 Dy2 O9 141.5(5) . . ?
O2 Dy2 O9 141.5(5) 4_565 . ?
O5 Dy2 O5 127.0(3) 3_766 4_565 ?
O5 Dy2 O5 63.0(6) 3_766 . ?
O5 Dy2 O5 72.8(8) 2_746 3_766 ?
O5 Dy2 O5 63.0(6) 2_746 4_565 ?
O5 Dy2 O5 127.0(3) 2_746 . ?
O5 Dy2 O5 125.8(6) . 4_565 ?
O5 Dy2 O6 107.1(5) 3_766 . ?
O5 Dy2 O6 165.0(6) 3_766 4_565 ?
O5 Dy2 O6 107.1(5) 2_746 4_565 ?
O5 Dy2 O6 165.0(6) 2_746 . ?
O5 Dy2 O9 79.4(6) 2_746 . ?
O5 Dy2 O9 79.4(6) 3_766 . ?
O6 Dy2 O5 46.3(5) 4_565 4_565 ?
O6 Dy2 O5 108.5(5) 4_565 . ?
O6 Dy2 O5 46.3(5) . . ?
O6 Dy2 O5 108.5(5) . 4_565 ?
O6 Dy2 O6 69.0(7) . 4_565 ?
O9 Dy2 O5 65.6(3) . 4_565 ?
O9 Dy2 O5 65.6(4) . . ?
O9 Dy2 O6 85.8(6) . . ?
O9 Dy2 O6 85.8(6) . 4_565 ?
C1 O1 Dy1 163.1(16) . . ?
C1 O2 Dy2 150.5(19) . . ?
C4 O3 Dy1 137.7(13) . . ?
C4 O4 Dy1 138.9(13) . 3_675 ?
Dy2 O5 Dy2 117.0(6) 3_766 . ?
C7 O5 Dy2 86.3(15) . . ?
C7 O5 Dy2 152.2(16) . 3_766 ?
C7 O6 Dy2 109.0(15) . . ?
Dy1 O7 H7A 123.2 . . ?
Dy1 O7 H7B 122.9 . . ?
H7A O7 H7B 93.1 . . ?
Dy1 O8 H8A 129.2 . . ?
Dy1 O8 H8B 129.2 . . ?
H8A O8 H8B 101.6 . . ?
Dy2 O9 H9A 122.4 . . ?
Dy2 O9 H9B 133.4 . . ?
H9A O9 H9B 101.9 . . ?
O1 C1 O2 122(2) . . ?
O1 C1 C2 119(2) . . ?
O2 C1 C2 119(2) . . ?
C1 C2 C2 124.0(14) . 4_565 ?
C1 C2 H2 113.5 . . ?
C1 C2 C3 123(2) . . ?
C2 C2 H2 113.5 4_565 . ?
C3 C2 C2 58.9(14) . 4_565 ?
C3 C2 H2 113.5 . . ?
C2 C3 C2 62(3) . 4_565 ?
C2 C3 H3A 117.5 . . ?
C2 C3 H3A 117.5 4_565 . ?
C2 C3 H3B 117.5 . . ?
C2 C3 H3B 117.5 4_565 . ?
H3A C3 H3B 114.6 . . ?
O3 C4 C5 119.2(17) . . ?
O4 C4 O3 125.1(18) . . ?
O4 C4 C5 115.6(17) . . ?
C4 C5 C5 121.7(10) . 4_575 ?
C4 C5 H5 114.3 . . ?
C4 C5 C6 122.0(19) . . ?
C5 C5 H5 114.3 4_575 . ?
C6 C5 C5 59.5(9) . 4_575 ?
C6 C5 H5 114.3 . . ?
C5 C6 C5 61.1(18) 4_575 . ?
C5 C6 H6A 117.7 . . ?
C5 C6 H6A 117.7 4_575 . ?
C5 C6 H6B 117.7 4_575 . ?
C5 C6 H6B 117.7 . . ?
H6A C6 H6B 114.8 . . ?
O5 C7 O6 118(2) . . ?
O5 C7 C8 125(2) . . ?
O6 C7 C8 117(2) . . ?
C7 C8 C8 124.9(12) . 4_575 ?
C7 C8 H8 114.1 . . ?
C7 C8 C9 119(2) . . ?
C8 C8 H8 114.1 4_575 . ?
C8 C8 C9 60.4(11) 4_575 . ?
C9 C8 H8 114.1 . . ?
C8 C9 C8 59(2) 4_575 . ?
C8 C9 H9C 117.8 4_575 . ?
C8 C9 H9C 117.8 . . ?
C8 C9 H9D 117.8 . . ?
C8 C9 H9D 117.8 4_575 . ?
H9C C9 H9D 115.0 . . ?

loop_
_geom_bond_atom_site_label_1
_geom_bond_atom_site_label_2
_geom_bond_distance
_geom_bond_site_symmetry_2
_geom_bond_publ_flag
Dy1 O1 2.299(17) . ?
Dy1 O1 2.299(17) 4_575 ?
Dy1 O3 2.356(13) . ?
Dy1 O3 2.356(13) 4_575 ?
Dy1 O4 2.335(15) 3_675 ?
Dy1 O4 2.335(15) 2_645 ?
Dy1 O7 2.44(2) . ?
Dy1 O8 2.41(2) . ?
Dy2 O2 2.267(16) 4_565 ?
Dy2 O2 2.267(16) . ?
Dy2 O5 2.358(16) 2_746 ?
Dy2 O5 2.358(16) 3_766 ?
Dy2 O5 2.904(17) . ?
Dy2 O5 2.904(17) 4_565 ?
Dy2 O6 2.433(17) . ?
Dy2 O6 2.433(17) 4_565 ?
Dy2 O9 2.36(2) . ?
O1 C1 1.24(3) . ?
O2 C1 1.29(3) . ?
O3 C4 1.27(2) . ?
O4 Dy1 2.335(15) 3_675 ?
O4 C4 1.25(2) . ?
O5 Dy2 2.358(16) 3_766 ?
O5 C7 1.24(3) . ?
O6 C7 1.26(3) . ?
O7 H7A 0.8600 . ?
O7 H7B 0.8599 . ?
O8 H8A 0.8600 . ?
O8 H8B 0.8600 . ?
O9 H9A 0.8600 . ?
O9 H9B 0.8602 . ?
C1 C2 1.49(3) . ?
C2 C2 1.55(5) 4_565 ?
C2 H2 0.9800 . ?
C2 C3 1.50(4) . ?
C3 C2 1.50(4) 4_565 ?
C3 H3A 0.9700 . ?
C3 H3B 0.9700 . ?
C4 C5 1.49(2) . ?
C5 C5 1.54(4) 4_575 ?
C5 H5 0.9800 . ?
C5 C6 1.51(3) . ?
C6 C5 1.51(3) 4_575 ?
C6 H6A 0.9700 . ?
C6 H6B 0.9700 . ?
C7 C8 1.46(3) . ?
C8 C8 1.50(4) 4_575 ?
C8 H8 0.9800 . ?
C8 C9 1.52(4) . ?
C9 C8 1.52(4) 4_575 ?
C9 H9C 0.9700 . ?
C9 H9D 0.9700 . ?

loop_
_geom_torsion_atom_site_label_1
_geom_torsion_atom_site_label_2
_geom_torsion_atom_site_label_3
_geom_torsion_atom_site_label_4
_geom_torsion
_geom_torsion_site_symmetry_1
_geom_torsion_site_symmetry_2
_geom_torsion_site_symmetry_3
_geom_torsion_site_symmetry_4
_geom_torsion_publ_flag
Dy1 O1 C1 O2 174(5) . . . . ?
Dy1 O1 C1 C2 -12(9) . . . . ?
Dy1 O3 C4 O4 98(2) . . . . ?
Dy1 O3 C4 C5 -84(2) . . . . ?
Dy1 O4 C4 O3 5(4) 3_675 . . . ?
Dy1 O4 C4 C5 -172.6(14) 3_675 . . . ?
Dy2 O2 C1 O1 -135(3) . . . . ?
Dy2 O2 C1 C2 51(5) . . . . ?
Dy2 O5 C7 O6 143(3) 3_766 . . . ?
Dy2 O5 C7 O6 -5(2) . . . . ?
Dy2 O5 C7 C8 171(2) . . . . ?
Dy2 O5 C7 C8 -40(5) 3_766 . . . ?
Dy2 O6 C7 O5 7(3) . . . . ?
Dy2 O6 C7 C8 -170.2(17) . . . . ?
O1 C1 C2 C2 132(2) . . . 4_565 ?
O1 C1 C2 C3 -156(3) . . . . ?
O2 C1 C2 C2 -54(3) . . . 4_565 ?
O2 C1 C2 C3 19(4) . . . . ?
O3 C4 C5 C5 62(2) . . . 4_575 ?
O3 C4 C5 C6 -9(3) . . . . ?
O4 C4 C5 C5 -120.1(15) . . . 4_575 ?
O4 C4 C5 C6 168.5(17) . . . . ?
O5 C7 C8 C8 44(3) . . . 4_575 ?
O5 C7 C8 C9 -28(3) . . . . ?
O6 C7 C8 C8 -138.9(16) . . . 4_575 ?
O6 C7 C8 C9 149(2) . . . . ?
C1 C2 C3 C2 -113(2) . . . 4_565 ?
C4 C5 C6 C5 110.6(16) . . . 4_575 ?
C7 C8 C9 C8 116.0(18) . . . 4_575 ?
